data_7005060
loop_
_publ_author_name
'Nagataki, Takayuki'
'Ishii, Kenta'
'Tachi, Yoshimitsu'
'Itoh, Shinobu'

_publ_section_title
;
 Ligand effects on Ni(II)-catalysed alkane-hydroxylation with m-CPBA.
;
_journal_issue 11
_journal_name_full 'Dalton transactions (Cambridge, England : 2003)'
_journal_page_first 1120
_journal_page_last 1128
_journal_paper_doi 10.1039/b615503k
_journal_year 2007
_chemical_formula_moiety 'C23 H28 N3 Ni O3, C24 H20 B, C3 H6 O '
_chemical_formula_sum 'C50 H54 B N3 Ni O4'
_chemical_formula_weight 830.50
_space_group_IT_number 2
_symmetry_cell_setting triclinic
_symmetry_Int_Tables_number 2
_symmetry_space_group_name_Hall '-P 1'
_symmetry_space_group_name_H-M 'P -1'
_cell_angle_alpha 62.383(15)
_cell_angle_beta 82.53(2)
_cell_angle_gamma 70.83(2)
_cell_formula_units_Z 2
_cell_length_a 12.478(8)
_cell_length_b 14.135(8)
_cell_length_c 14.821(8)
_cell_measurement_reflns_used 16600
_cell_measurement_temperature 171.1
_cell_measurement_theta_max 27.4
_cell_measurement_theta_min 3.0
_cell_volume 2187(2)
_computing_cell_refinement PROCESS-AUTO
_computing_data_collection PROCESS-AUTO
_computing_data_reduction CrystalStructure
_computing_molecular_graphics ORTEP3
_computing_publication_material 'CrystalStructure 3.7.0'
_computing_structure_refinement CRYSTALS
_computing_structure_solution SIR92
_diffrn_detector_area_resol_mean 10.00
_diffrn_measured_fraction_theta_full 0.986
_diffrn_measured_fraction_theta_max 0.986
_diffrn_measurement_device_type 'Rigaku RAXIS-RAPID'
_diffrn_measurement_method \w
_diffrn_radiation_type 'Mo K\a'
_diffrn_radiation_wavelength 0.71075
_diffrn_reflns_av_R_equivalents 0.041
_diffrn_reflns_limit_h_max 16
_diffrn_reflns_limit_h_min -16
_diffrn_reflns_limit_k_max 15
_diffrn_reflns_limit_k_min -18
_diffrn_reflns_limit_l_max 18
_diffrn_reflns_limit_l_min -19
_diffrn_reflns_number 21606
_diffrn_reflns_theta_full 27.45
_diffrn_reflns_theta_max 27.45
_exptl_absorpt_coefficient_mu 0.491
_exptl_absorpt_correction_T_max 0.863
_exptl_absorpt_correction_T_min 0.632
_exptl_absorpt_correction_type multi-scan
_exptl_absorpt_process_details
;
Higashi, T. (1995). Program for Absorption Correction.
Rigaku Corporation, Tokyo, Japan.
;
_exptl_crystal_colour blue
_exptl_crystal_density_diffrn 1.261
_exptl_crystal_density_method 'not measured'
_exptl_crystal_description prism
_exptl_crystal_F_000 880.00
_exptl_crystal_size_max 0.55
_exptl_crystal_size_mid 0.35
_exptl_crystal_size_min 0.30
_refine_diff_density_max 0.41
_refine_diff_density_min -0.28
_refine_ls_extinction_method none
_refine_ls_goodness_of_fit_ref 1.028
_refine_ls_hydrogen_treatment refall
_refine_ls_number_parameters 586
_refine_ls_number_reflns 6266
_refine_ls_R_factor_gt 0.0321
_refine_ls_shift/su_max 0.0000
_refine_ls_structure_factor_coef F
_refine_ls_weighting_details 'w = 1/[0.0005Fo^2^ + 0.4000\s(Fo^2^)]'
_refine_ls_weighting_scheme calc
_refine_ls_wR_factor_ref 0.0392
_reflns_number_gt 6210
_reflns_number_total 9869
_reflns_threshold_expression F^2^>2.0\s(F^2^)
_cod_data_source_file b615503k.txt
_cod_data_source_block '_[Ni(BzPye2)(OAc)(H2O)]BPh4_C3H6O_(6a)'
_cod_original_formula_sum 'C50 H54 B N3 Ni O4 '
_cod_database_code 7005060

loop_
_symmetry_equiv_pos_site_id
_symmetry_equiv_pos_as_xyz
1 +X,+Y,+Z
2 -X,-Y,-Z

loop_
_atom_site_label
_atom_site_type_symbol
_atom_site_fract_x
_atom_site_fract_y
_atom_site_fract_z
_atom_site_U_iso_or_equiv
_atom_site_adp_type
_atom_site_occupancy
_atom_site_symmetry_multiplicity
_atom_site_calc_flag
_atom_site_refinement_flags
_atom_site_disorder_assembly
_atom_site_disorder_group
Ni(1) Ni 0.76650(2) 0.12770(2) 0.90944(2) 0.01811(7) Uani 1.00 1 d . . .
O(1) O 0.87176(12) 0.05998(11) 1.04477(10) 0.0213(3) Uani 1.00 1 d . . .
O(2) O 0.74241(12) -0.01216(11) 1.04025(10) 0.0236(3) Uani 1.00 1 d . . .
O(3) O 0.90737(12) 0.01617(12) 0.87694(10) 0.0270(4) Uani 1.00 1 d . . .
O(4) O -0.03407(17) 0.99329(17) 0.70184(13) 0.0611(6) Uani 1.00 1 d . . .
N(1) N 0.65734(13) 0.13689(12) 0.80735(12) 0.0181(4) Uani 1.00 1 d . . .
N(2) N 0.81810(13) 0.26402(13) 0.80828(12) 0.0218(4) Uani 1.00 1 d . . .
N(3) N 0.64057(13) 0.22426(13) 0.96652(12) 0.0207(4) Uani 1.00 1 d . . .
C(1) C 0.67262(19) 0.01743(17) 0.83049(14) 0.0239(5) Uani 1.00 1 d . . .
C(2) C 0.61089(19) -0.00169(17) 0.76159(14) 0.0252(5) Uani 1.00 1 d . . .
C(3) C 0.4999(2) -0.00687(19) 0.77897(17) 0.0340(6) Uani 1.00 1 d . . .
C(4) C 0.4479(2) -0.0305(2) 0.7191(2) 0.0438(8) Uani 1.00 1 d . . .
C(5) C 0.5054(2) -0.0492(2) 0.6395(2) 0.0486(8) Uani 1.00 1 d . . .
C(6) C 0.6151(2) -0.0439(2) 0.6210(2) 0.0496(8) Uani 1.00 1 d . . .
C(7) C 0.6673(2) -0.0209(2) 0.68197(18) 0.0375(7) Uani 1.00 1 d . . .
C(8) C 0.69128(18) 0.19678(17) 0.70068(13) 0.0236(5) Uani 1.00 1 d . . .
C(9) C 0.68873(19) 0.31673(18) 0.66817(14) 0.0258(5) Uani 1.00 1 d . . .
C(10) C 0.77625(17) 0.33620(17) 0.71271(14) 0.0217(5) Uani 1.00 1 d . . .
C(11) C 0.80976(19) 0.43177(18) 0.65465(16) 0.0285(6) Uani 1.00 1 d . . .
C(12) C 0.8844(2) 0.45572(19) 0.69498(17) 0.0334(6) Uani 1.00 1 d . . .
C(13) C 0.92728(19) 0.38214(19) 0.79331(17) 0.0299(6) Uani 1.00 1 d . . .
C(14) C 0.89387(18) 0.28790(18) 0.84578(16) 0.0265(5) Uani 1.00 1 d . . .
C(15) C 0.53614(17) 0.19320(17) 0.81914(13) 0.0211(5) Uani 1.00 1 d . . .
C(16) C 0.50268(18) 0.15669(18) 0.93089(14) 0.0234(5) Uani 1.00 1 d . . .
C(17) C 0.53315(18) 0.21900(17) 0.97715(13) 0.0219(5) Uani 1.00 1 d . . .
C(18) C 0.45381(19) 0.27086(19) 1.02825(14) 0.0290(6) Uani 1.00 1 d . . .
C(19) C 0.4842(2) 0.3280(2) 1.06904(17) 0.0354(7) Uani 1.00 1 d . . .
C(20) C 0.5937(2) 0.3341(2) 1.05846(17) 0.0346(7) Uani 1.00 1 d . . .
C(21) C 0.66848(19) 0.28181(18) 1.00609(16) 0.0274(6) Uani 1.00 1 d . . .
C(22) C 0.81811(18) -0.01253(17) 1.08867(14) 0.0214(5) Uani 1.00 1 d . . .
C(23) C 0.8463(2) -0.09875(19) 1.19788(14) 0.0330(6) Uani 1.00 1 d . . .
C(24) C 0.27268(18) 0.43903(16) 0.65408(13) 0.0208(5) Uani 1.00 1 d . . .
C(25) C 0.2072(2) 0.38170(18) 0.64227(14) 0.0271(6) Uani 1.00 1 d . . .
C(26) C 0.2441(2) 0.31544(19) 0.59122(14) 0.0308(6) Uani 1.00 1 d . . .
C(27) C 0.3499(2) 0.30607(18) 0.54706(14) 0.0305(6) Uani 1.00 1 d . . .
C(28) C 0.41506(19) 0.36570(18) 0.55264(14) 0.0268(5) Uani 1.00 1 d . . .
C(29) C 0.37737(18) 0.42937(17) 0.60512(13) 0.0221(5) Uani 1.00 1 d . . .
C(30) C 0.20772(17) 0.43503(17) 0.83959(14) 0.0221(5) Uani 1.00 1 d . . .
C(31) C 0.20069(17) 0.32591(17) 0.88012(14) 0.0234(5) Uani 1.00 1 d . . .
C(32) C 0.17071(18) 0.26833(19) 0.98023(16) 0.0295(6) Uani 1.00 1 d . . .
C(33) C 0.14754(19) 0.3176(2) 1.04521(16) 0.0334(6) Uani 1.00 1 d . . .
C(34) C 0.1576(2) 0.4232(2) 1.00976(16) 0.0342(6) Uani 1.00 1 d . . .
C(35) C 0.18776(19) 0.47961(19) 0.90959(16) 0.0290(6) Uani 1.00 1 d . . .
C(36) C 0.32245(18) 0.57409(17) 0.70955(14) 0.0222(5) Uani 1.00 1 d . . .
C(37) C 0.41983(19) 0.51450(18) 0.77273(16) 0.0268(6) Uani 1.00 1 d . . .
C(38) C 0.5093(2) 0.5566(2) 0.76169(17) 0.0330(6) Uani 1.00 1 d . . .
C(39) C 0.5036(2) 0.6631(2) 0.68652(17) 0.0355(7) Uani 1.00 1 d . . .
C(40) C 0.4095(2) 0.7244(2) 0.62280(18) 0.0346(7) Uani 1.00 1 d . . .
C(41) C 0.3206(2) 0.68108(18) 0.63354(16) 0.0278(6) Uani 1.00 1 d . . .
C(42) C 0.10439(18) 0.60713(17) 0.66485(14) 0.0227(5) Uani 1.00 1 d . . .
C(43) C 0.00984(19) 0.64091(18) 0.71765(17) 0.0287(6) Uani 1.00 1 d . . .
C(44) C -0.0915(2) 0.7203(2) 0.66887(19) 0.0373(7) Uani 1.00 1 d . . .
C(45) C -0.1031(2) 0.7701(2) 0.56460(19) 0.0425(7) Uani 1.00 1 d . . .
C(46) C -0.0116(2) 0.7397(2) 0.50921(19) 0.0410(7) Uani 1.00 1 d . . .
C(47) C 0.0882(2) 0.65985(19) 0.55906(16) 0.0315(6) Uani 1.00 1 d . . .
C(48) C 0.1040(4) 0.9325(2) 0.6008(2) 0.1194(15) Uani 1.00 1 d . . .
C(49) C 0.0518(2) 0.9219(2) 0.6985(2) 0.0457(8) Uani 1.00 1 d . . .
C(50) C 0.1052(2) 0.8207(2) 0.7915(2) 0.0639(10) Uani 1.00 1 d . . .
B(1) B 0.2270(2) 0.5134(2) 0.71825(17) 0.0215(6) Uani 1.00 1 d . . .
H(11) H 0.7514 -0.0175 0.8276 0.028 Uiso 1.00 1 c R . .
H(12) H 0.6478 -0.0184 0.8978 0.028 Uiso 1.00 1 c R . .
H(3) H 0.4598 0.0060 0.8333 0.042 Uiso 1.00 1 c R . .
H(4) H 0.3722 -0.0336 0.7318 0.055 Uiso 1.00 1 c R . .
H(5) H 0.4699 -0.0661 0.5983 0.062 Uiso 1.00 1 c R . .
H(6) H 0.6547 -0.0560 0.5661 0.062 Uiso 1.00 1 c R . .
H(7) H 0.7431 -0.0182 0.6691 0.047 Uiso 1.00 1 c R . .
H(81) H 0.7667 0.1561 0.6936 0.028 Uiso 1.00 1 c R . .
H(82) H 0.6416 0.1980 0.6564 0.027 Uiso 1.00 1 c R . .
H(91) H 0.6954 0.3517 0.5963 0.029 Uiso 1.00 1 c R . .
H(92) H 0.6166 0.3529 0.6860 0.029 Uiso 1.00 1 c R . .
H(111) H 0.7813 0.4799 0.5867 0.031 Uiso 1.00 1 c R . .
H(121) H 0.9061 0.5218 0.6563 0.039 Uiso 1.00 1 c R . .
H(13) H 0.9788 0.3969 0.8233 0.037 Uiso 1.00 1 c R . .
H(14) H 0.9250 0.2364 0.9123 0.030 Uiso 1.00 1 c R . .
H(151) H 0.5237 0.2718 0.7877 0.024 Uiso 1.00 1 c R . .
H(152) H 0.4895 0.1765 0.7862 0.025 Uiso 1.00 1 c R . .
H(161) H 0.4231 0.1688 0.9349 0.027 Uiso 1.00 1 c R . .
H(162) H 0.5412 0.0790 0.9686 0.027 Uiso 1.00 1 c R . .
H(18) H 0.3787 0.2661 1.0349 0.033 Uiso 1.00 1 c R . .
H(19) H 0.4305 0.3629 1.1046 0.044 Uiso 1.00 1 c R . .
H(20) H 0.6167 0.3733 1.0861 0.044 Uiso 1.00 1 c R . .
H(21) H 0.7437 0.2865 0.9977 0.034 Uiso 1.00 1 c R . .
H(231) H 0.9042 -0.1636 1.2006 0.038 Uiso 1.00 1 c R . .
H(232) H 0.7803 -0.1185 1.2289 0.038 Uiso 1.00 1 c R . .
H(233) H 0.8718 -0.0683 1.2332 0.038 Uiso 1.00 1 c R . .
H(25) H 0.1340 0.3879 0.6709 0.033 Uiso 1.00 1 c R . .
H(26) H 0.1970 0.2769 0.5865 0.039 Uiso 1.00 1 c R . .
H(27) H 0.3766 0.2595 0.5138 0.035 Uiso 1.00 1 c R . .
H(28) H 0.4861 0.3628 0.5202 0.029 Uiso 1.00 1 c R . .
H(29) H 0.4243 0.4686 0.6087 0.025 Uiso 1.00 1 c R . .
H(31) H 0.2172 0.2899 0.8372 0.027 Uiso 1.00 1 c R . .
H(32) H 0.1659 0.1949 1.0038 0.031 Uiso 1.00 1 c R . .
H(33) H 0.1253 0.2791 1.1130 0.035 Uiso 1.00 1 c R . .
H(34) H 0.1443 0.4573 1.0541 0.039 Uiso 1.00 1 c R . .
H(35) H 0.1947 0.5521 0.8871 0.034 Uiso 1.00 1 c R . .
H(37) H 0.4245 0.4417 0.8258 0.034 Uiso 1.00 1 c R . .
H(38) H 0.5743 0.5124 0.8059 0.043 Uiso 1.00 1 c R . .
H(39) H 0.5638 0.6933 0.6789 0.051 Uiso 1.00 1 c R . .
H(40) H 0.4048 0.7976 0.5706 0.044 Uiso 1.00 1 c R . .
H(41) H 0.2569 0.7249 0.5879 0.034 Uiso 1.00 1 c R . .
H(43) H 0.0156 0.6083 0.7898 0.035 Uiso 1.00 1 c R . .
H(44) H -0.1533 0.7402 0.7080 0.046 Uiso 1.00 1 c R . .
H(45) H -0.1724 0.8241 0.5312 0.048 Uiso 1.00 1 c R . .
H(46) H -0.0176 0.7735 0.4370 0.046 Uiso 1.00 1 c R . .
H(47) H 0.1495 0.6400 0.5195 0.036 Uiso 1.00 1 c R . .
H(481) H 0.0725 0.8966 0.5752 0.127 Uiso 1.00 1 c R . .
H(482) H 0.1838 0.8977 0.6103 0.127 Uiso 1.00 1 c R . .
H(483) H 0.0887 1.0094 0.5536 0.127 Uiso 1.00 1 c R . .
H(501) H 0.1593 0.8354 0.8188 0.078 Uiso 1.00 1 c R . .
H(502) H 0.1422 0.7603 0.7753 0.078 Uiso 1.00 1 c R . .
H(503) H 0.0489 0.8015 0.8404 0.078 Uiso 1.00 1 c R . .
H(031) H 0.9800 -0.0066 0.9092 0.034 Uiso 1.00 1 c R . .
H(032) H 0.9260 0.0044 0.8172 0.034 Uiso 1.00 1 c R . .

loop_
_atom_site_aniso_label
_atom_site_aniso_U_11
_atom_site_aniso_U_22
_atom_site_aniso_U_33
_atom_site_aniso_U_12
_atom_site_aniso_U_13
_atom_site_aniso_U_23
Ni(1) 0.01653(14) 0.01831(13) 0.01769(13) -0.00495(11) -0.00177(10) -0.00632(11)
O(1) 0.0196(7) 0.0209(7) 0.0212(7) -0.0057(6) -0.0022(5) -0.0074(6)
O(2) 0.0230(8) 0.0239(7) 0.0231(7) -0.0089(6) -0.0023(6) -0.0080(6)
O(3) 0.0175(8) 0.0359(8) 0.0288(8) -0.0016(7) -0.0030(6) -0.0189(7)
O(4) 0.0548(13) 0.0700(14) 0.0460(10) 0.0143(11) -0.0081(9) -0.0358(10)
N(1) 0.0181(9) 0.0153(8) 0.0188(8) -0.0041(7) -0.0007(7) -0.0064(7)
N(2) 0.0165(9) 0.0229(9) 0.0237(9) -0.0059(7) -0.0001(7) -0.0087(7)
N(3) 0.0200(9) 0.0194(9) 0.0204(8) -0.0055(7) -0.0018(7) -0.0070(7)
C(1) 0.0255(12) 0.0205(10) 0.0239(11) -0.0054(9) -0.0032(9) -0.0086(9)
C(2) 0.0298(13) 0.0181(10) 0.0248(11) -0.0049(9) -0.0074(9) -0.0069(8)
C(3) 0.0403(15) 0.0334(13) 0.0313(12) -0.0191(11) -0.0022(10) -0.0110(10)
C(4) 0.0430(17) 0.0455(15) 0.0495(15) -0.0208(13) -0.0100(13) -0.0190(13)
C(5) 0.059(2) 0.0387(15) 0.0578(17) -0.0083(14) -0.0251(14) -0.0272(13)
C(6) 0.0549(19) 0.0492(17) 0.0513(16) 0.0046(14) -0.0139(13) -0.0376(14)
C(7) 0.0330(15) 0.0385(14) 0.0474(14) -0.0012(11) -0.0085(11) -0.0286(12)
C(8) 0.0227(12) 0.0286(11) 0.0177(10) -0.0077(9) -0.0017(8) -0.0085(8)
C(9) 0.0257(12) 0.0273(11) 0.0194(10) -0.0121(10) -0.0013(9) -0.0034(9)
C(10) 0.0170(11) 0.0225(11) 0.0221(10) -0.0056(9) 0.0017(8) -0.0078(9)
C(11) 0.0278(12) 0.0237(11) 0.0270(11) -0.0091(10) -0.0006(9) -0.0046(9)
C(12) 0.0328(14) 0.0255(12) 0.0390(13) -0.0158(10) 0.0026(11) -0.0080(10)
C(13) 0.0237(12) 0.0317(12) 0.0385(13) -0.0136(10) -0.0009(10) -0.0154(10)
C(14) 0.0202(11) 0.0300(12) 0.0266(11) -0.0080(10) -0.0028(9) -0.0095(9)
C(15) 0.0178(11) 0.0215(10) 0.0226(10) -0.0053(9) -0.0045(8) -0.0080(8)
C(16) 0.0170(11) 0.0259(11) 0.0252(10) -0.0076(9) 0.0007(8) -0.0091(9)
C(17) 0.0206(11) 0.0211(10) 0.0174(9) -0.0040(9) -0.0020(8) -0.0042(8)
C(18) 0.0217(12) 0.0350(12) 0.0248(11) -0.0045(10) 0.0013(9) -0.0119(10)
C(19) 0.0315(14) 0.0410(14) 0.0367(13) -0.0013(11) 0.0015(10) -0.0265(11)
C(20) 0.0345(14) 0.0369(14) 0.0400(13) -0.0056(11) -0.0030(11) -0.0259(11)
C(21) 0.0242(12) 0.0292(12) 0.0317(11) -0.0072(10) -0.0030(9) -0.0157(10)
C(22) 0.0195(11) 0.0204(10) 0.0199(10) -0.0020(9) 0.0004(8) -0.0083(8)
C(23) 0.0355(14) 0.0338(13) 0.0234(11) -0.0114(11) -0.0015(10) -0.0067(9)
C(24) 0.0236(11) 0.0172(10) 0.0162(10) -0.0056(9) -0.0011(8) -0.0032(8)
C(25) 0.0310(13) 0.0289(12) 0.0221(11) -0.0146(10) 0.0065(9) -0.0099(9)
C(26) 0.0479(15) 0.0301(12) 0.0201(10) -0.0226(11) 0.0039(10) -0.0095(9)
C(27) 0.0461(15) 0.0233(11) 0.0195(10) -0.0067(11) 0.0003(10) -0.0099(9)
C(28) 0.0267(12) 0.0273(11) 0.0199(10) -0.0025(10) 0.0005(9) -0.0093(9)
C(29) 0.0213(11) 0.0224(10) 0.0197(10) -0.0044(9) -0.0031(8) -0.0077(8)
C(30) 0.0157(11) 0.0234(11) 0.0257(10) -0.0027(9) 0.0003(8) -0.0120(9)
C(31) 0.0193(11) 0.0254(11) 0.0240(10) -0.0041(9) -0.0013(8) -0.0111(9)
C(32) 0.0216(12) 0.0268(12) 0.0300(11) -0.0078(10) -0.0031(9) -0.0035(10)
C(33) 0.0267(13) 0.0394(14) 0.0217(11) -0.0072(11) 0.0049(9) -0.0068(10)
C(34) 0.0312(14) 0.0401(14) 0.0267(11) -0.0020(11) 0.0035(10) -0.0178(10)
C(35) 0.0306(13) 0.0256(12) 0.0285(11) -0.0058(10) 0.0036(10) -0.0127(9)
C(36) 0.0249(12) 0.0249(11) 0.0219(10) -0.0089(9) 0.0065(9) -0.0152(9)
C(37) 0.0305(13) 0.0275(12) 0.0266(11) -0.0106(10) 0.0027(9) -0.0148(9)
C(38) 0.0311(14) 0.0447(14) 0.0329(12) -0.0124(12) 0.0009(10) -0.0248(11)
C(39) 0.0375(15) 0.0505(15) 0.0393(13) -0.0273(13) 0.0133(11) -0.0307(12)
C(40) 0.0463(16) 0.0291(13) 0.0351(13) -0.0213(12) 0.0103(11) -0.0155(11)
C(41) 0.0299(13) 0.0249(11) 0.0297(11) -0.0092(10) 0.0033(10) -0.0134(9)
C(42) 0.0241(11) 0.0210(11) 0.0268(11) -0.0104(9) 0.0029(9) -0.0119(9)
C(43) 0.0272(13) 0.0295(12) 0.0316(12) -0.0082(10) 0.0011(9) -0.0159(10)
C(44) 0.0284(14) 0.0391(14) 0.0480(14) -0.0031(11) -0.0001(11) -0.0271(12)
C(45) 0.0310(15) 0.0381(14) 0.0517(16) 0.0062(12) -0.0139(12) -0.0222(12)
C(46) 0.0412(16) 0.0413(15) 0.0329(13) -0.0027(12) -0.0089(11) -0.0146(11)
C(47) 0.0292(13) 0.0324(12) 0.0296(12) -0.0052(10) 0.0016(10) -0.0143(10)
C(48) 0.169(4) 0.057(2) 0.091(2) -0.002(2) 0.064(2) -0.036(2)
C(49) 0.0485(18) 0.0395(15) 0.0543(16) -0.0080(13) 0.0021(13) -0.0292(13)
C(50) 0.076(2) 0.0455(17) 0.072(2) -0.0067(16) -0.0165(17) -0.0311(15)
B(1) 0.0225(13) 0.0204(12) 0.0230(12) -0.0073(10) 0.0016(10) -0.0105(10)

loop_
_atom_type_symbol
_atom_type_description
_atom_type_scat_dispersion_real
_atom_type_scat_dispersion_imag
_atom_type_scat_source
C C 0.003 0.002
;
International Tables for Crystallography
(1992, Vol. C, Tables 4.2.6.8 and 6.1.1.4)
;
H H 0.000 0.000
;
International Tables for Crystallography
(1992, Vol. C, Table 6.1.1.4)
;
N N 0.006 0.003
;
International Tables for Crystallography
(1992, Vol. C, Tables 4.2.6.8 and 6.1.1.4)
;
O O 0.011 0.006
;
International Tables for Crystallography
(1992, Vol. C, Tables 4.2.6.8 and 6.1.1.4)
;
Ni Ni 0.339 1.112
;
International Tables for Crystallography
(1992, Vol. C, Tables 4.2.6.8 and 6.1.1.4)
;
B B 0.001 0.001
;
International Tables for Crystallography
(1992, Vol. C, Tables 4.2.6.8 and 6.1.1.4)
;

loop_
_geom_angle_atom_site_label_1
_geom_angle_atom_site_label_2
_geom_angle_atom_site_label_3
_geom_angle
_geom_angle_publ_flag
_geom_angle_site_symmetry_1
_geom_angle_site_symmetry_2
_geom_angle_site_symmetry_3
O(1) Ni(1) O(2) 61.62(6) ? . . .
O(1) Ni(1) O(3) 80.71(5) ? . . .
O(1) Ni(1) N(1) 159.74(6) ? . . .
O(1) Ni(1) N(2) 102.96(6) ? . . .
O(1) Ni(1) N(3) 89.53(6) ? . . .
O(2) Ni(1) O(3) 88.00(5) ? . . .
O(2) Ni(1) N(1) 98.98(6) ? . . .
O(2) Ni(1) N(2) 164.44(7) ? . . .
O(2) Ni(1) N(3) 85.81(5) ? . . .
O(3) Ni(1) N(1) 93.54(6) ? . . .
O(3) Ni(1) N(2) 91.61(6) ? . . .
O(3) Ni(1) N(3) 170.09(6) ? . . .
N(1) Ni(1) N(2) 96.57(7) ? . . .
N(1) Ni(1) N(3) 95.06(7) ? . . .
N(2) Ni(1) N(3) 92.28(7) ? . . .
Ni(1) O(1) C(22) 87.33(13) ? . . .
Ni(1) O(2) C(22) 91.14(12) ? . . .
Ni(1) N(1) C(1) 106.01(11) ? . . .
Ni(1) N(1) C(8) 110.09(14) ? . . .
Ni(1) N(1) C(15) 112.52(15) ? . . .
C(1) N(1) C(8) 108.73(18) ? . . .
C(1) N(1) C(15) 109.70(17) ? . . .
C(8) N(1) C(15) 109.68(12) ? . . .
Ni(1) N(2) C(10) 126.25(17) ? . . .
Ni(1) N(2) C(14) 115.84(11) ? . . .
C(10) N(2) C(14) 117.62(19) ? . . .
Ni(1) N(3) C(17) 121.30(18) ? . . .
Ni(1) N(3) C(21) 119.99(14) ? . . .
C(17) N(3) C(21) 118.14(19) ? . . .
N(1) C(1) C(2) 117.75(14) ? . . .
C(1) C(2) C(3) 122.1(2) ? . . .
C(1) C(2) C(7) 119.8(2) ? . . .
C(3) C(2) C(7) 118.1(2) ? . . .
C(2) C(3) C(4) 121.1(2) ? . . .
C(3) C(4) C(5) 120.1(2) ? . . .
C(4) C(5) C(6) 119.5(3) ? . . .
C(5) C(6) C(7) 120.1(2) ? . . .
C(2) C(7) C(6) 121.1(2) ? . . .
N(1) C(8) C(9) 115.0(2) ? . . .
C(8) C(9) C(10) 118.88(15) ? . . .
N(2) C(10) C(9) 120.20(19) ? . . .
N(2) C(10) C(11) 121.2(2) ? . . .
C(9) C(10) C(11) 118.54(17) ? . . .
C(10) C(11) C(12) 120.18(18) ? . . .
C(11) C(12) C(13) 118.8(2) ? . . .
C(12) C(13) C(14) 118.5(2) ? . . .
N(2) C(14) C(13) 123.63(18) ? . . .
N(1) C(15) C(16) 112.95(14) ? . . .
C(15) C(16) C(17) 112.93(19) ? . . .
N(3) C(17) C(16) 117.54(19) ? . . .
N(3) C(17) C(18) 121.0(2) ? . . .
C(16) C(17) C(18) 121.4(2) ? . . .
C(17) C(18) C(19) 120.0(2) ? . . .
C(18) C(19) C(20) 119.5(2) ? . . .
C(19) C(20) C(21) 117.9(3) ? . . .
N(3) C(21) C(20) 123.4(2) ? . . .
O(1) C(22) O(2) 119.90(16) ? . . .
O(1) C(22) C(23) 120.1(2) ? . . .
O(2) C(22) C(23) 120.0(2) ? . . .
C(25) C(24) C(29) 114.3(2) ? . . .
C(25) C(24) B(1) 121.66(19) ? . . .
C(29) C(24) B(1) 124.0(2) ? . . .
C(24) C(25) C(26) 123.4(2) ? . . .
C(25) C(26) C(27) 119.8(2) ? . . .
C(26) C(27) C(28) 118.7(2) ? . . .
C(27) C(28) C(29) 120.4(2) ? . . .
C(24) C(29) C(28) 123.4(2) ? . . .
C(31) C(30) C(35) 114.52(18) ? . . .
C(31) C(30) B(1) 125.0(2) ? . . .
C(35) C(30) B(1) 120.3(2) ? . . .
C(30) C(31) C(32) 122.8(2) ? . . .
C(31) C(32) C(33) 120.4(2) ? . . .
C(32) C(33) C(34) 118.74(19) ? . . .
C(33) C(34) C(35) 120.1(2) ? . . .
C(30) C(35) C(34) 123.2(2) ? . . .
C(37) C(36) C(41) 115.1(2) ? . . .
C(37) C(36) B(1) 120.45(17) ? . . .
C(41) C(36) B(1) 124.05(19) ? . . .
C(36) C(37) C(38) 123.22(18) ? . . .
C(37) C(38) C(39) 119.9(2) ? . . .
C(38) C(39) C(40) 118.8(2) ? . . .
C(39) C(40) C(41) 121.0(2) ? . . .
C(36) C(41) C(40) 122.0(2) ? . . .
C(43) C(42) C(47) 114.39(17) ? . . .
C(43) C(42) B(1) 125.17(18) ? . . .
C(47) C(42) B(1) 120.44(18) ? . . .
C(42) C(43) C(44) 122.8(2) ? . . .
C(43) C(44) C(45) 120.6(2) ? . . .
C(44) C(45) C(46) 118.6(2) ? . . .
C(45) C(46) C(47) 120.0(2) ? . . .
C(42) C(47) C(46) 123.6(2) ? . . .
O(4) C(49) C(48) 121.0(2) ? . . .
O(4) C(49) C(50) 121.5(2) ? . . .
C(48) C(49) C(50) 117.5(2) ? . . .
C(24) B(1) C(30) 112.22(18) ? . . .
C(24) B(1) C(36) 107.64(18) ? . . .
C(24) B(1) C(42) 107.1(2) ? . . .
C(30) B(1) C(36) 109.5(2) ? . . .
C(30) B(1) C(42) 109.07(16) ? . . .
C(36) B(1) C(42) 111.30(18) ? . . .
Ni(1) O(3) H(031) 119.0 ? . . .
Ni(1) O(3) H(032) 131.6 ? . . .
H(031) O(3) H(032) 104.2 ? . . .
N(1) C(1) H(11) 107.4 ? . . .
N(1) C(1) H(12) 107.3 ? . . .
C(2) C(1) H(11) 107.3 ? . . .
C(2) C(1) H(12) 107.4 ? . . .
H(11) C(1) H(12) 109.5 ? . . .
C(2) C(3) H(3) 119.4 ? . . .
C(4) C(3) H(3) 119.5 ? . . .
C(3) C(4) H(4) 120.2 ? . . .
C(5) C(4) H(4) 119.7 ? . . .
C(4) C(5) H(5) 120.3 ? . . .
C(6) C(5) H(5) 120.2 ? . . .
C(5) C(6) H(6) 119.8 ? . . .
C(7) C(6) H(6) 120.1 ? . . .
C(2) C(7) H(7) 119.4 ? . . .
C(6) C(7) H(7) 119.5 ? . . .
N(1) C(8) H(81) 108.2 ? . . .
N(1) C(8) H(82) 108.1 ? . . .
C(9) C(8) H(81) 107.5 ? . . .
C(9) C(8) H(82) 108.4 ? . . .
H(81) C(8) H(82) 109.5 ? . . .
C(8) C(9) H(91) 107.7 ? . . .
C(8) C(9) H(92) 106.5 ? . . .
C(10) C(9) H(91) 107.1 ? . . .
C(10) C(9) H(92) 106.9 ? . . .
H(91) C(9) H(92) 109.5 ? . . .
C(10) C(11) H(111) 119.7 ? . . .
C(12) C(11) H(111) 120.1 ? . . .
C(11) C(12) H(121) 120.5 ? . . .
C(13) C(12) H(121) 120.6 ? . . .
C(12) C(13) H(13) 120.6 ? . . .
C(14) C(13) H(13) 120.9 ? . . .
N(2) C(14) H(14) 117.9 ? . . .
C(13) C(14) H(14) 118.5 ? . . .
N(1) C(15) H(151) 108.6 ? . . .
N(1) C(15) H(152) 108.7 ? . . .
C(16) C(15) H(151) 108.0 ? . . .
C(16) C(15) H(152) 109.1 ? . . .
H(151) C(15) H(152) 109.5 ? . . .
C(15) C(16) H(161) 108.9 ? . . .
C(15) C(16) H(162) 108.3 ? . . .
C(17) C(16) H(161) 108.8 ? . . .
C(17) C(16) H(162) 108.4 ? . . .
H(161) C(16) H(162) 109.5 ? . . .
C(17) C(18) H(18) 119.7 ? . . .
C(19) C(18) H(18) 120.3 ? . . .
C(18) C(19) H(19) 120.4 ? . . .
C(20) C(19) H(19) 120.2 ? . . .
C(19) C(20) H(20) 121.0 ? . . .
C(21) C(20) H(20) 121.1 ? . . .
N(3) C(21) H(21) 118.2 ? . . .
C(20) C(21) H(21) 118.4 ? . . .
C(22) C(23) H(231) 109.9 ? . . .
C(22) C(23) H(232) 109.2 ? . . .
C(22) C(23) H(233) 109.4 ? . . .
H(231) C(23) H(232) 109.5 ? . . .
H(231) C(23) H(233) 109.5 ? . . .
H(232) C(23) H(233) 109.5 ? . . .
C(24) C(25) H(25) 118.2 ? . . .
C(26) C(25) H(25) 118.4 ? . . .
C(25) C(26) H(26) 120.1 ? . . .
C(27) C(26) H(26) 120.1 ? . . .
C(26) C(27) H(27) 120.3 ? . . .
C(28) C(27) H(27) 121.0 ? . . .
C(27) C(28) H(28) 119.7 ? . . .
C(29) C(28) H(28) 119.9 ? . . .
C(24) C(29) H(29) 118.0 ? . . .
C(28) C(29) H(29) 118.7 ? . . .
C(30) C(31) H(31) 118.3 ? . . .
C(32) C(31) H(31) 118.8 ? . . .
C(31) C(32) H(32) 119.7 ? . . .
C(33) C(32) H(32) 119.9 ? . . .
C(32) C(33) H(33) 120.5 ? . . .
C(34) C(33) H(33) 120.8 ? . . .
C(33) C(34) H(34) 119.8 ? . . .
C(35) C(34) H(34) 120.1 ? . . .
C(30) C(35) H(35) 118.2 ? . . .
C(34) C(35) H(35) 118.6 ? . . .
C(36) C(37) H(37) 118.1 ? . . .
C(38) C(37) H(37) 118.7 ? . . .
C(37) C(38) H(38) 120.1 ? . . .
C(39) C(38) H(38) 120.1 ? . . .
C(38) C(39) H(39) 120.6 ? . . .
C(40) C(39) H(39) 120.6 ? . . .
C(39) C(40) H(40) 119.6 ? . . .
C(41) C(40) H(40) 119.4 ? . . .
C(36) C(41) H(41) 118.6 ? . . .
C(40) C(41) H(41) 119.4 ? . . .
C(42) C(43) H(43) 118.4 ? . . .
C(44) C(43) H(43) 118.7 ? . . .
C(43) C(44) H(44) 119.7 ? . . .
C(45) C(44) H(44) 119.7 ? . . .
C(44) C(45) H(45) 120.7 ? . . .
C(46) C(45) H(45) 120.8 ? . . .
C(45) C(46) H(46) 119.9 ? . . .
C(47) C(46) H(46) 120.0 ? . . .
C(42) C(47) H(47) 118.0 ? . . .
C(46) C(47) H(47) 118.5 ? . . .
C(49) C(48) H(481) 108.7 ? . . .
C(49) C(48) H(482) 110.0 ? . . .
C(49) C(48) H(483) 109.7 ? . . .
H(481) C(48) H(482) 109.5 ? . . .
H(481) C(48) H(483) 109.5 ? . . .
H(482) C(48) H(483) 109.5 ? . . .
C(49) C(50) H(501) 109.1 ? . . .
C(49) C(50) H(502) 109.6 ? . . .
C(49) C(50) H(503) 109.7 ? . . .
H(501) C(50) H(502) 109.5 ? . . .
H(501) C(50) H(503) 109.5 ? . . .
H(502) C(50) H(503) 109.5 ? . . .

loop_
_geom_bond_atom_site_label_1
_geom_bond_atom_site_label_2
_geom_bond_distance
_geom_bond_publ_flag
_geom_bond_site_symmetry_1
_geom_bond_site_symmetry_2
Ni(1) O(1) 2.1779(15) ? . .
Ni(1) O(2) 2.1077(12) ? . .
Ni(1) O(3) 2.1146(14) ? . .
Ni(1) N(1) 2.097(2) ? . .
Ni(1) N(2) 2.0641(17) ? . .
Ni(1) N(3) 2.0891(18) ? . .
O(1) C(22) 1.281(2) ? . .
O(2) C(22) 1.256(3) ? . .
O(4) C(49) 1.221(3) ? . .
N(1) C(1) 1.508(3) ? . .
N(1) C(8) 1.489(2) ? . .
N(1) C(15) 1.490(2) ? . .
N(2) C(10) 1.350(2) ? . .
N(2) C(14) 1.355(3) ? . .
N(3) C(17) 1.352(3) ? . .
N(3) C(21) 1.345(3) ? . .
C(1) C(2) 1.519(4) ? . .
C(2) C(3) 1.395(3) ? . .
C(2) C(7) 1.385(3) ? . .
C(3) C(4) 1.374(4) ? . .
C(4) C(5) 1.386(4) ? . .
C(5) C(6) 1.381(4) ? . .
C(6) C(7) 1.382(5) ? . .
C(8) C(9) 1.523(3) ? . .
C(9) C(10) 1.502(3) ? . .
C(10) C(11) 1.393(3) ? . .
C(11) C(12) 1.371(4) ? . .
C(12) C(13) 1.387(2) ? . .
C(13) C(14) 1.369(3) ? . .
C(15) C(16) 1.534(2) ? . .
C(16) C(17) 1.496(4) ? . .
C(17) C(18) 1.391(3) ? . .
C(18) C(19) 1.369(4) ? . .
C(19) C(20) 1.381(3) ? . .
C(20) C(21) 1.382(3) ? . .
C(22) C(23) 1.506(2) ? . .
C(24) C(25) 1.399(4) ? . .
C(24) C(29) 1.407(2) ? . .
C(24) B(1) 1.651(3) ? . .
C(25) C(26) 1.395(3) ? . .
C(26) C(27) 1.390(3) ? . .
C(27) C(28) 1.382(4) ? . .
C(28) C(29) 1.383(3) ? . .
C(30) C(31) 1.401(3) ? . .
C(30) C(35) 1.404(4) ? . .
C(30) B(1) 1.654(2) ? . .
C(31) C(32) 1.393(2) ? . .
C(32) C(33) 1.383(4) ? . .
C(33) C(34) 1.379(4) ? . .
C(34) C(35) 1.391(2) ? . .
C(36) C(37) 1.398(2) ? . .
C(36) C(41) 1.400(2) ? . .
C(36) B(1) 1.643(4) ? . .
C(37) C(38) 1.388(4) ? . .
C(38) C(39) 1.381(3) ? . .
C(39) C(40) 1.372(3) ? . .
C(40) C(41) 1.393(4) ? . .
C(42) C(43) 1.403(3) ? . .
C(42) C(47) 1.398(2) ? . .
C(42) B(1) 1.653(2) ? . .
C(43) C(44) 1.391(2) ? . .
C(44) C(45) 1.374(3) ? . .
C(45) C(46) 1.387(3) ? . .
C(46) C(47) 1.383(2) ? . .
C(48) C(49) 1.470(5) ? . .
C(49) C(50) 1.475(3) ? . .
O(3) H(031) 0.965 ? . .
O(3) H(032) 0.961 ? . .
C(1) H(11) 0.950 ? . .
C(1) H(12) 0.950 ? . .
C(3) H(3) 0.950 ? . .
C(4) H(4) 0.950 ? . .
C(5) H(5) 0.950 ? . .
C(6) H(6) 0.950 ? . .
C(7) H(7) 0.950 ? . .
C(8) H(81) 0.950 ? . .
C(8) H(82) 0.950 ? . .
C(9) H(91) 0.950 ? . .
C(9) H(92) 0.950 ? . .
C(11) H(111) 0.950 ? . .
C(12) H(121) 0.950 ? . .
C(13) H(13) 0.950 ? . .
C(14) H(14) 0.950 ? . .
C(15) H(151) 0.950 ? . .
C(15) H(152) 0.950 ? . .
C(16) H(161) 0.950 ? . .
C(16) H(162) 0.950 ? . .
C(18) H(18) 0.950 ? . .
C(19) H(19) 0.950 ? . .
C(20) H(20) 0.950 ? . .
C(21) H(21) 0.950 ? . .
C(23) H(231) 0.950 ? . .
C(23) H(232) 0.950 ? . .
C(23) H(233) 0.950 ? . .
C(25) H(25) 0.950 ? . .
C(26) H(26) 0.950 ? . .
C(27) H(27) 0.950 ? . .
C(28) H(28) 0.950 ? . .
C(29) H(29) 0.950 ? . .
C(31) H(31) 0.950 ? . .
C(32) H(32) 0.950 ? . .
C(33) H(33) 0.950 ? . .
C(34) H(34) 0.950 ? . .
C(35) H(35) 0.950 ? . .
C(37) H(37) 0.950 ? . .
C(38) H(38) 0.950 ? . .
C(39) H(39) 0.950 ? . .
C(40) H(40) 0.950 ? . .
C(41) H(41) 0.950 ? . .
C(43) H(43) 0.950 ? . .
C(44) H(44) 0.950 ? . .
C(45) H(45) 0.950 ? . .
C(46) H(46) 0.950 ? . .
C(47) H(47) 0.950 ? . .
C(48) H(481) 0.950 ? . .
C(48) H(482) 0.950 ? . .
C(48) H(483) 0.950 ? . .
C(50) H(501) 0.950 ? . .
C(50) H(502) 0.950 ? . .
C(50) H(503) 0.950 ? . .

loop_
_geom_contact_atom_site_label_1
_geom_contact_atom_site_label_2
_geom_contact_distance
_geom_contact_publ_flag
_geom_contact_site_symmetry_1
_geom_contact_site_symmetry_2
O(1) O(1) 3.5069(19) ? . 75702
O(1) O(3) 2.798(2) ? . 75702
O(2) C(32) 3.569(3) ? . 65702
O(3) O(1) 2.798(2) ? . 75702
O(3) O(4) 2.739(2) ? . 64501
O(3) C(22) 3.509(2) ? . 75702
O(3) C(23) 3.508(3) ? . 75702
O(3) C(49) 3.531(3) ? . 64501
O(4) O(3) 2.739(2) ? . 46501
C(3) C(17) 3.550(2) ? . 65702
C(3) C(18) 3.399(2) ? . 65702
C(13) C(31) 3.513(3) ? . 65501
C(15) C(29) 3.550(2) ? . .
C(17) C(3) 3.550(2) ? . 65702
C(18) C(3) 3.399(2) ? . 65702
C(18) C(34) 3.586(3) ? . .
C(19) C(38) 3.591(4) ? . 66702
C(20) C(38) 3.573(4) ? . 66702
C(22) O(3) 3.509(2) ? . 75702
C(23) O(3) 3.508(3) ? . 75702
C(23) C(26) 3.592(3) ? . 65702
C(26) C(23) 3.592(3) ? . 65702
C(28) C(40) 3.597(3) ? . 66602
C(29) C(15) 3.550(2) ? . .
C(31) C(13) 3.513(3) ? . 45501
C(32) O(2) 3.569(3) ? . 65702
C(34) C(18) 3.586(3) ? . .
C(38) C(19) 3.591(4) ? . 66702
C(38) C(20) 3.573(4) ? . 66702
C(40) C(28) 3.597(3) ? . 66602
C(41) C(48) 3.550(4) ? . .
C(48) C(41) 3.550(4) ? . .
C(48) C(48) 3.576(6) ? . 57602
C(49) O(3) 3.531(3) ? . 46501
O(1) H(501) 2.935 ? . 66702
O(1) H(503) 3.538 ? . 66702
O(1) H(031) 1.841 ? . 75702
O(1) H(032) 3.081 ? . 75702
O(2) H(3) 2.944 ? . 65702
O(2) H(161) 3.369 ? . 65702
O(2) H(31) 3.361 ? . 65702
O(2) H(32) 2.799 ? . 65702
O(3) H(231) 3.389 ? . 75702
O(3) H(233) 3.138 ? . 75702
O(3) H(32) 3.057 ? . 65702
O(3) H(503) 3.222 ? . 64501
O(3) H(031) 3.560 ? . 75702
O(4) H(11) 3.061 ? . 46501
O(4) H(7) 2.952 ? . 46501
O(4) H(81) 2.748 ? . 46501
O(4) H(233) 3.002 ? . 66702
O(4) H(46) 3.206 ? . 57602
O(4) H(031) 3.102 ? . 46501
O(4) H(032) 1.781 ? . 46501
N(2) H(231) 3.296 ? . 75702
N(3) H(37) 3.338 ? . .
N(3) H(38) 3.500 ? . .
C(1) H(161) 3.597 ? . 65702
C(1) H(32) 3.095 ? . 65702
C(2) H(18) 3.524 ? . 65702
C(3) H(162) 3.407 ? . 65702
C(3) H(18) 3.376 ? . 65702
C(3) H(232) 3.350 ? . 65702
C(4) H(232) 3.183 ? . 65702
C(5) H(5) 3.145 ? . 65602
C(5) H(6) 3.304 ? . 65602
C(5) H(39) 3.244 ? . 54501
C(5) H(40) 3.388 ? . 54501
C(6) H(5) 3.038 ? . 65602
C(6) H(40) 3.270 ? . 66602
C(6) H(44) 3.295 ? . 64501
C(6) H(45) 3.228 ? . 64501
C(7) H(40) 3.583 ? . 66602
C(7) H(44) 3.258 ? . 64501
C(8) H(28) 3.351 ? . .
C(9) H(28) 3.265 ? . .
C(9) H(29) 3.259 ? . .
C(9) H(47) 3.156 ? . 66602
C(10) H(38) 3.553 ? . .
C(10) H(47) 3.334 ? . 66602
C(11) H(47) 3.113 ? . 66602
C(12) H(25) 2.969 ? . 65501
C(13) H(231) 3.082 ? . 75702
C(13) H(25) 2.956 ? . 65501
C(13) H(31) 3.455 ? . 65501
C(14) H(231) 2.770 ? . 75702
C(15) H(37) 3.371 ? . .
C(16) H(12) 3.219 ? . 65702
C(16) H(3) 3.161 ? . 65702
C(16) H(162) 3.163 ? . 65702
C(16) H(31) 3.553 ? . .
C(16) H(37) 3.407 ? . .
C(17) H(3) 3.101 ? . 65702
C(17) H(37) 2.867 ? . .
C(18) H(3) 3.324 ? . 65702
C(18) H(37) 2.820 ? . .
C(19) H(20) 3.600 ? . 66702
C(19) H(37) 3.266 ? . .
C(19) H(38) 3.392 ? . 66702
C(19) H(39) 3.591 ? . 66702
C(20) H(38) 3.393 ? . .
C(20) H(501) 3.335 ? . 66702
C(21) H(38) 3.199 ? . .
C(21) H(501) 3.037 ? . 66702
C(22) H(3) 3.496 ? . 65702
C(22) H(4) 3.478 ? . 65702
C(22) H(32) 3.381 ? . 65702
C(22) H(501) 3.460 ? . 66702
C(22) H(031) 2.626 ? . 75702
C(23) H(4) 3.122 ? . 65702
C(23) H(14) 3.561 ? . 75702
C(23) H(25) 3.556 ? . 65702
C(23) H(26) 3.135 ? . 65702
C(23) H(31) 3.319 ? . 65702
C(23) H(46) 3.510 ? . 64601
C(23) H(501) 3.592 ? . 66702
C(23) H(031) 2.910 ? . 75702
C(23) H(032) 3.457 ? . 75702
C(24) H(91) 3.590 ? . 66602
C(24) H(111) 3.290 ? . 66602
C(24) H(151) 3.425 ? . .
C(25) H(111) 3.044 ? . 66602
C(25) H(231) 3.489 ? . 65702
C(25) H(232) 3.259 ? . 65702
C(26) H(111) 2.822 ? . 66602
C(26) H(231) 3.540 ? . 65702
C(26) H(232) 2.901 ? . 65702
C(26) H(45) 3.589 ? . 56602
C(26) H(46) 3.587 ? . 56602
C(27) H(111) 2.792 ? . 66602
C(27) H(152) 3.528 ? . .
C(27) H(39) 3.379 ? . 66602
C(27) H(40) 3.549 ? . 66602
C(28) H(82) 3.054 ? . .
C(28) H(91) 3.565 ? . .
C(28) H(91) 3.425 ? . 66602
C(28) H(92) 3.306 ? . .
C(28) H(111) 2.942 ? . 66602
C(28) H(151) 3.391 ? . .
C(28) H(152) 3.259 ? . .
C(28) H(29) 3.444 ? . 66602
C(29) H(91) 3.099 ? . 66602
C(29) H(92) 3.022 ? . .
C(29) H(111) 3.172 ? . 66602
C(29) H(151) 2.940 ? . .
C(29) H(152) 3.276 ? . .
C(29) H(28) 3.519 ? . 66602
C(30) H(13) 3.134 ? . 45501
C(30) H(161) 3.577 ? . .
C(30) H(18) 3.238 ? . .
C(31) H(13) 2.717 ? . 45501
C(31) H(161) 2.856 ? . .
C(31) H(18) 3.035 ? . .
C(32) H(11) 3.275 ? . 65702
C(32) H(12) 3.282 ? . 65702
C(32) H(13) 3.020 ? . 45501
C(32) H(14) 3.571 ? . 45501
C(32) H(161) 3.125 ? . .
C(32) H(18) 2.805 ? . .
C(33) H(11) 3.582 ? . 65702
C(33) H(18) 2.736 ? . .
C(33) H(43) 3.302 ? . 56702
C(33) H(44) 3.363 ? . 56702
C(33) H(503) 3.271 ? . 56702
C(34) H(18) 2.856 ? . .
C(34) H(19) 3.539 ? . .
C(34) H(43) 3.381 ? . 56702
C(35) H(18) 3.077 ? . .
C(35) H(502) 3.394 ? . .
C(36) H(502) 3.295 ? . .
C(37) H(92) 3.334 ? . .
C(37) H(151) 3.153 ? . .
C(37) H(20) 3.075 ? . 66702
C(38) H(92) 3.378 ? . .
C(38) H(19) 2.970 ? . 66702
C(38) H(20) 2.945 ? . 66702
C(39) H(5) 3.313 ? . 56501
C(39) H(19) 3.131 ? . 66702
C(39) H(20) 3.385 ? . 66702
C(39) H(27) 3.026 ? . 66602
C(39) H(28) 3.232 ? . 66602
C(40) H(5) 3.140 ? . 56501
C(40) H(27) 3.137 ? . 66602
C(40) H(28) 2.891 ? . 66602
C(40) H(482) 3.026 ? . .
C(41) H(28) 3.208 ? . 66602
C(41) H(481) 3.417 ? . .
C(41) H(482) 2.856 ? . .
C(41) H(502) 3.155 ? . .
C(42) H(121) 3.127 ? . 45501
C(42) H(13) 3.526 ? . 45501
C(42) H(481) 3.563 ? . .
C(42) H(502) 3.428 ? . .
C(43) H(121) 2.914 ? . 45501
C(43) H(13) 3.195 ? . 45501
C(43) H(33) 3.271 ? . 56702
C(43) H(34) 3.574 ? . 56702
C(43) H(481) 3.534 ? . .
C(43) H(502) 3.137 ? . .
C(44) H(6) 3.545 ? . 46501
C(44) H(7) 3.595 ? . 46501
C(44) H(121) 2.908 ? . 45501
C(44) H(33) 3.209 ? . 56702
C(44) H(481) 3.424 ? . .
C(45) H(6) 3.215 ? . 46501
C(45) H(121) 3.087 ? . 45501
C(45) H(26) 3.066 ? . 56602
C(45) H(481) 3.310 ? . .
C(45) H(483) 2.836 ? . 57602
C(46) H(121) 3.250 ? . 45501
C(46) H(26) 2.990 ? . 56602
C(46) H(481) 3.284 ? . .
C(46) H(483) 3.049 ? . 57602
C(47) H(91) 3.326 ? . 66602
C(47) H(111) 3.485 ? . 66602
C(47) H(121) 3.241 ? . 45501
C(47) H(481) 3.406 ? . .
C(48) H(41) 3.005 ? . .
C(48) H(45) 3.413 ? . 57602
C(48) H(481) 3.107 ? . 57602
C(48) H(483) 3.176 ? . 57602
C(49) H(233) 3.114 ? . 66702
C(49) H(032) 2.627 ? . 46501
C(50) H(21) 3.298 ? . 66702
C(50) H(233) 3.450 ? . 66702
C(50) H(33) 3.468 ? . 56702
C(50) H(35) 3.211 ? . .
C(50) H(43) 3.543 ? . .
C(50) H(031) 3.489 ? . 46501
C(50) H(032) 2.961 ? . 46501
H(11) O(4) 3.061 ? . 64501
H(11) C(32) 3.275 ? . 65702
H(11) C(33) 3.582 ? . 65702
H(11) H(32) 2.600 ? . 65702
H(11) H(33) 3.227 ? . 65702
H(12) C(16) 3.219 ? . 65702
H(12) C(32) 3.282 ? . 65702
H(12) H(161) 2.687 ? . 65702
H(12) H(162) 2.958 ? . 65702
H(12) H(18) 3.287 ? . 65702
H(12) H(32) 2.731 ? . 65702
H(3) O(2) 2.944 ? . 65702
H(3) C(16) 3.161 ? . 65702
H(3) C(17) 3.101 ? . 65702
H(3) C(18) 3.324 ? . 65702
H(3) C(22) 3.496 ? . 65702
H(3) H(161) 3.333 ? . 65702
H(3) H(162) 2.607 ? . 65702
H(3) H(18) 3.412 ? . 65702
H(3) H(232) 2.929 ? . 65702
H(4) C(22) 3.478 ? . 65702
H(4) C(23) 3.122 ? . 65702
H(4) H(232) 2.602 ? . 65702
H(4) H(233) 3.003 ? . 65702
H(4) H(501) 3.503 ? . 54501
H(5) C(5) 3.145 ? . 65602
H(5) C(6) 3.038 ? . 65602
H(5) C(39) 3.313 ? . 54501
H(5) C(40) 3.140 ? . 54501
H(5) H(5) 2.801 ? . 65602
H(5) H(6) 2.580 ? . 65602
H(5) H(39) 2.889 ? . 54501
H(5) H(40) 2.527 ? . 54501
H(6) C(5) 3.304 ? . 65602
H(6) C(44) 3.545 ? . 64501
H(6) C(45) 3.215 ? . 64501
H(6) H(5) 2.580 ? . 65602
H(6) H(40) 3.121 ? . 66602
H(6) H(44) 3.102 ? . 64501
H(6) H(45) 2.433 ? . 64501
H(6) H(482) 3.475 ? . 66602
H(6) H(483) 3.558 ? . 66602
H(7) O(4) 2.952 ? . 64501
H(7) C(44) 3.595 ? . 64501
H(7) H(44) 3.022 ? . 64501
H(7) H(45) 3.518 ? . 64501
H(81) O(4) 2.748 ? . 64501
H(81) H(47) 3.472 ? . 66602
H(82) C(28) 3.054 ? . .
H(82) H(28) 2.637 ? . .
H(82) H(40) 3.457 ? . 66602
H(82) H(41) 3.459 ? . 66602
H(91) C(24) 3.590 ? . 66602
H(91) C(28) 3.565 ? . .
H(91) C(28) 3.425 ? . 66602
H(91) C(29) 3.099 ? . 66602
H(91) C(47) 3.326 ? . 66602
H(91) H(28) 2.906 ? . .
H(91) H(28) 3.599 ? . 66602
H(91) H(29) 3.265 ? . .
H(91) H(29) 3.073 ? . 66602
H(91) H(41) 3.297 ? . 66602
H(91) H(47) 2.409 ? . 66602
H(92) C(28) 3.306 ? . .
H(92) C(29) 3.022 ? . .
H(92) C(37) 3.334 ? . .
H(92) C(38) 3.378 ? . .
H(92) H(28) 3.047 ? . .
H(92) H(29) 2.479 ? . .
H(92) H(37) 3.280 ? . .
H(92) H(38) 3.347 ? . .
H(111) C(24) 3.290 ? . 66602
H(111) C(25) 3.044 ? . 66602
H(111) C(26) 2.822 ? . 66602
H(111) C(27) 2.792 ? . 66602
H(111) C(28) 2.942 ? . 66602
H(111) C(29) 3.172 ? . 66602
H(111) C(47) 3.485 ? . 66602
H(111) H(25) 3.580 ? . 66602
H(111) H(26) 3.276 ? . 66602
H(111) H(27) 3.254 ? . 66602
H(111) H(28) 3.439 ? . 66602
H(111) H(47) 2.692 ? . 66602
H(121) C(42) 3.127 ? . 65501
H(121) C(43) 2.914 ? . 65501
H(121) C(44) 2.908 ? . 65501
H(121) C(45) 3.087 ? . 65501
H(121) C(46) 3.250 ? . 65501
H(121) C(47) 3.241 ? . 65501
H(121) H(25) 2.822 ? . 65501
H(121) H(26) 3.465 ? . 66602
H(121) H(43) 3.364 ? . 65501
H(121) H(44) 3.349 ? . 65501
H(13) C(30) 3.134 ? . 65501
H(13) C(31) 2.717 ? . 65501
H(13) C(32) 3.020 ? . 65501
H(13) C(42) 3.526 ? . 65501
H(13) C(43) 3.195 ? . 65501
H(13) H(231) 3.304 ? . 75702
H(13) H(25) 2.799 ? . 65501
H(13) H(31) 2.845 ? . 65501
H(13) H(32) 3.305 ? . 65501
H(13) H(34) 3.253 ? . 66702
H(13) H(43) 2.975 ? . 65501
H(14) C(23) 3.561 ? . 75702
H(14) C(32) 3.571 ? . 65501
H(14) H(231) 2.763 ? . 75702
H(14) H(32) 3.222 ? . 65501
H(14) H(503) 3.493 ? . 66702
H(14) H(031) 3.044 ? . 75702
H(151) C(24) 3.425 ? . .
H(151) C(28) 3.391 ? . .
H(151) C(29) 2.940 ? . .
H(151) C(37) 3.153 ? . .
H(151) H(28) 3.599 ? . .
H(151) H(29) 2.840 ? . .
H(151) H(37) 2.596 ? . .
H(152) C(27) 3.528 ? . .
H(152) C(28) 3.259 ? . .
H(152) C(29) 3.276 ? . .
H(152) H(28) 3.581 ? . .
H(152) H(29) 3.593 ? . .
H(152) H(31) 3.402 ? . .
H(161) O(2) 3.369 ? . 65702
H(161) C(1) 3.597 ? . 65702
H(161) C(30) 3.577 ? . .
H(161) C(31) 2.856 ? . .
H(161) C(32) 3.125 ? . .
H(161) H(12) 2.687 ? . 65702
H(161) H(3) 3.333 ? . 65702
H(161) H(162) 3.001 ? . 65702
H(161) H(31) 2.722 ? . .
H(161) H(32) 3.193 ? . .
H(161) H(37) 3.429 ? . .
H(162) C(3) 3.407 ? . 65702
H(162) C(16) 3.163 ? . 65702
H(162) H(12) 2.958 ? . 65702
H(162) H(3) 2.607 ? . 65702
H(162) H(161) 3.001 ? . 65702
H(162) H(162) 2.499 ? . 65702
H(18) C(2) 3.524 ? . 65702
H(18) C(3) 3.376 ? . 65702
H(18) C(30) 3.238 ? . .
H(18) C(31) 3.035 ? . .
H(18) C(32) 2.805 ? . .
H(18) C(33) 2.736 ? . .
H(18) C(34) 2.856 ? . .
H(18) C(35) 3.077 ? . .
H(18) H(12) 3.287 ? . 65702
H(18) H(3) 3.412 ? . 65702
H(18) H(31) 3.597 ? . .
H(18) H(32) 3.284 ? . .
H(18) H(33) 3.200 ? . .
H(18) H(34) 3.353 ? . .
H(18) H(37) 3.071 ? . .
H(19) C(34) 3.539 ? . .
H(19) C(38) 2.970 ? . 66702
H(19) C(39) 3.131 ? . 66702
H(19) H(20) 3.384 ? . 66702
H(19) H(34) 3.426 ? . .
H(19) H(38) 2.635 ? . 66702
H(19) H(39) 2.931 ? . 66702
H(20) C(19) 3.600 ? . 66702
H(20) C(37) 3.075 ? . 66702
H(20) C(38) 2.945 ? . 66702
H(20) C(39) 3.385 ? . 66702
H(20) H(19) 3.384 ? . 66702
H(20) H(35) 3.012 ? . 66702
H(20) H(37) 3.303 ? . 66702
H(20) H(38) 3.119 ? . 66702
H(20) H(501) 3.204 ? . 66702
H(20) H(502) 3.335 ? . 66702
H(21) C(50) 3.298 ? . 66702
H(21) H(38) 3.385 ? . .
H(21) H(501) 2.641 ? . 66702
H(21) H(502) 3.514 ? . 66702
H(21) H(503) 3.277 ? . 66702
H(231) O(3) 3.389 ? . 75702
H(231) N(2) 3.296 ? . 75702
H(231) C(13) 3.082 ? . 75702
H(231) C(14) 2.770 ? . 75702
H(231) C(25) 3.489 ? . 65702
H(231) C(26) 3.540 ? . 65702
H(231) H(13) 3.304 ? . 75702
H(231) H(14) 2.763 ? . 75702
H(231) H(25) 3.011 ? . 65702
H(231) H(26) 3.117 ? . 65702
H(231) H(31) 2.953 ? . 65702
H(231) H(32) 3.511 ? . 65702
H(231) H(46) 3.383 ? . 64601
H(231) H(031) 2.927 ? . 75702
H(231) H(032) 3.473 ? . 75702
H(232) C(3) 3.350 ? . 65702
H(232) C(4) 3.183 ? . 65702
H(232) C(25) 3.259 ? . 65702
H(232) C(26) 2.901 ? . 65702
H(232) H(3) 2.929 ? . 65702
H(232) H(4) 2.602 ? . 65702
H(232) H(25) 3.217 ? . 65702
H(232) H(26) 2.586 ? . 65702
H(232) H(31) 2.996 ? . 65702
H(233) O(3) 3.138 ? . 75702
H(233) O(4) 3.002 ? . 66702
H(233) C(49) 3.114 ? . 66702
H(233) C(50) 3.450 ? . 66702
H(233) H(4) 3.003 ? . 65702
H(233) H(26) 3.215 ? . 65702
H(233) H(46) 2.970 ? . 64601
H(233) H(501) 2.909 ? . 66702
H(233) H(031) 2.682 ? . 75702
H(233) H(032) 2.849 ? . 75702
H(25) C(12) 2.969 ? . 45501
H(25) C(13) 2.956 ? . 45501
H(25) C(23) 3.556 ? . 65702
H(25) H(111) 3.580 ? . 66602
H(25) H(121) 2.822 ? . 45501
H(25) H(13) 2.799 ? . 45501
H(25) H(231) 3.011 ? . 65702
H(25) H(232) 3.217 ? . 65702
H(26) C(23) 3.135 ? . 65702
H(26) C(45) 3.066 ? . 56602
H(26) C(46) 2.990 ? . 56602
H(26) H(111) 3.276 ? . 66602
H(26) H(121) 3.465 ? . 66602
H(26) H(231) 3.117 ? . 65702
H(26) H(232) 2.586 ? . 65702
H(26) H(233) 3.215 ? . 65702
H(26) H(45) 2.814 ? . 56602
H(26) H(46) 2.668 ? . 56602
H(27) C(39) 3.026 ? . 66602
H(27) C(40) 3.137 ? . 66602
H(27) H(111) 3.254 ? . 66602
H(27) H(39) 2.676 ? . 66602
H(27) H(40) 2.874 ? . 66602
H(27) H(45) 3.389 ? . 56602
H(28) C(8) 3.351 ? . .
H(28) C(9) 3.265 ? . .
H(28) C(29) 3.519 ? . 66602
H(28) C(39) 3.232 ? . 66602
H(28) C(40) 2.891 ? . 66602
H(28) C(41) 3.208 ? . 66602
H(28) H(82) 2.637 ? . .
H(28) H(91) 2.906 ? . .
H(28) H(91) 3.599 ? . 66602
H(28) H(92) 3.047 ? . .
H(28) H(111) 3.439 ? . 66602
H(28) H(151) 3.599 ? . .
H(28) H(152) 3.581 ? . .
H(28) H(29) 2.748 ? . 66602
H(28) H(39) 3.564 ? . 66602
H(28) H(40) 3.022 ? . 66602
H(28) H(41) 3.505 ? . 66602
H(29) C(9) 3.259 ? . .
H(29) C(28) 3.444 ? . 66602
H(29) H(91) 3.265 ? . .
H(29) H(91) 3.073 ? . 66602
H(29) H(92) 2.479 ? . .
H(29) H(151) 2.840 ? . .
H(29) H(152) 3.593 ? . .
H(29) H(28) 2.748 ? . 66602
H(29) H(29) 3.406 ? . 66602
H(31) O(2) 3.361 ? . 65702
H(31) C(13) 3.455 ? . 45501
H(31) C(16) 3.553 ? . .
H(31) C(23) 3.319 ? . 65702
H(31) H(13) 2.845 ? . 45501
H(31) H(152) 3.402 ? . .
H(31) H(161) 2.722 ? . .
H(31) H(18) 3.597 ? . .
H(31) H(231) 2.953 ? . 65702
H(31) H(232) 2.996 ? . 65702
H(32) O(2) 2.799 ? . 65702
H(32) O(3) 3.057 ? . 65702
H(32) C(1) 3.095 ? . 65702
H(32) C(22) 3.381 ? . 65702
H(32) H(11) 2.600 ? . 65702
H(32) H(12) 2.731 ? . 65702
H(32) H(13) 3.305 ? . 45501
H(32) H(14) 3.222 ? . 45501
H(32) H(161) 3.193 ? . .
H(32) H(18) 3.284 ? . .
H(32) H(231) 3.511 ? . 65702
H(32) H(503) 3.306 ? . 56702
H(32) H(031) 3.383 ? . 65702
H(32) H(032) 3.269 ? . 65702
H(33) C(43) 3.271 ? . 56702
H(33) C(44) 3.209 ? . 56702
H(33) C(50) 3.468 ? . 56702
H(33) H(11) 3.227 ? . 65702
H(33) H(18) 3.200 ? . .
H(33) H(43) 2.707 ? . 56702
H(33) H(44) 2.596 ? . 56702
H(33) H(503) 2.647 ? . 56702
H(34) C(43) 3.574 ? . 56702
H(34) H(13) 3.253 ? . 66702
H(34) H(18) 3.353 ? . .
H(34) H(19) 3.426 ? . .
H(34) H(43) 2.867 ? . 56702
H(34) H(44) 3.318 ? . 56702
H(35) C(50) 3.211 ? . .
H(35) H(20) 3.012 ? . 66702
H(35) H(501) 3.529 ? . .
H(35) H(502) 2.516 ? . .
H(35) H(503) 3.173 ? . .
H(37) N(3) 3.338 ? . .
H(37) C(15) 3.371 ? . .
H(37) C(16) 3.407 ? . .
H(37) C(17) 2.867 ? . .
H(37) C(18) 2.820 ? . .
H(37) C(19) 3.266 ? . .
H(37) H(92) 3.280 ? . .
H(37) H(151) 2.596 ? . .
H(37) H(161) 3.429 ? . .
H(37) H(18) 3.071 ? . .
H(37) H(20) 3.303 ? . 66702
H(38) N(3) 3.500 ? . .
H(38) C(10) 3.553 ? . .
H(38) C(19) 3.392 ? . 66702
H(38) C(20) 3.393 ? . .
H(38) C(21) 3.199 ? . .
H(38) H(92) 3.347 ? . .
H(38) H(19) 2.635 ? . 66702
H(38) H(20) 3.119 ? . 66702
H(38) H(21) 3.385 ? . .
H(39) C(5) 3.244 ? . 56501
H(39) C(19) 3.591 ? . 66702
H(39) C(27) 3.379 ? . 66602
H(39) H(5) 2.889 ? . 56501
H(39) H(19) 2.931 ? . 66702
H(39) H(27) 2.676 ? . 66602
H(39) H(28) 3.564 ? . 66602
H(40) C(5) 3.388 ? . 56501
H(40) C(6) 3.270 ? . 66602
H(40) C(7) 3.583 ? . 66602
H(40) C(27) 3.549 ? . 66602
H(40) H(5) 2.527 ? . 56501
H(40) H(6) 3.121 ? . 66602
H(40) H(82) 3.457 ? . 66602
H(40) H(27) 2.874 ? . 66602
H(40) H(28) 3.022 ? . 66602
H(40) H(482) 2.783 ? . .
H(41) C(48) 3.005 ? . .
H(41) H(82) 3.459 ? . 66602
H(41) H(91) 3.297 ? . 66602
H(41) H(28) 3.505 ? . 66602
H(41) H(481) 2.691 ? . .
H(41) H(482) 2.474 ? . .
H(41) H(502) 3.130 ? . .
H(43) C(33) 3.302 ? . 56702
H(43) C(34) 3.381 ? . 56702
H(43) C(50) 3.543 ? . .
H(43) H(121) 3.364 ? . 45501
H(43) H(13) 2.975 ? . 45501
H(43) H(33) 2.707 ? . 56702
H(43) H(34) 2.867 ? . 56702
H(43) H(502) 2.978 ? . .
H(43) H(503) 3.303 ? . .
H(44) C(6) 3.295 ? . 46501
H(44) C(7) 3.258 ? . 46501
H(44) C(33) 3.363 ? . 56702
H(44) H(6) 3.102 ? . 46501
H(44) H(7) 3.022 ? . 46501
H(44) H(121) 3.349 ? . 45501
H(44) H(33) 2.596 ? . 56702
H(44) H(34) 3.318 ? . 56702
H(45) C(6) 3.228 ? . 46501
H(45) C(26) 3.589 ? . 56602
H(45) C(48) 3.413 ? . 57602
H(45) H(6) 2.433 ? . 46501
H(45) H(7) 3.518 ? . 46501
H(45) H(26) 2.814 ? . 56602
H(45) H(27) 3.389 ? . 56602
H(45) H(482) 3.456 ? . 57602
H(45) H(483) 2.596 ? . 57602
H(46) O(4) 3.206 ? . 57602
H(46) C(23) 3.510 ? . 46401
H(46) C(26) 3.587 ? . 56602
H(46) H(231) 3.383 ? . 46401
H(46) H(233) 2.970 ? . 46401
H(46) H(26) 2.668 ? . 56602
H(46) H(483) 2.965 ? . 57602
H(47) C(9) 3.156 ? . 66602
H(47) C(10) 3.334 ? . 66602
H(47) C(11) 3.113 ? . 66602
H(47) H(81) 3.472 ? . 66602
H(47) H(91) 2.409 ? . 66602
H(47) H(111) 2.692 ? . 66602
H(481) C(41) 3.417 ? . .
H(481) C(42) 3.563 ? . .
H(481) C(43) 3.534 ? . .
H(481) C(44) 3.424 ? . .
H(481) C(45) 3.310 ? . .
H(481) C(46) 3.284 ? . .
H(481) C(47) 3.406 ? . .
H(481) C(48) 3.107 ? . 57602
H(481) H(41) 2.691 ? . .
H(481) H(481) 2.885 ? . 57602
H(481) H(483) 2.520 ? . 57602
H(482) C(40) 3.026 ? . .
H(482) C(41) 2.856 ? . .
H(482) H(6) 3.475 ? . 66602
H(482) H(40) 2.783 ? . .
H(482) H(41) 2.474 ? . .
H(482) H(45) 3.456 ? . 57602
H(483) C(45) 2.836 ? . 57602
H(483) C(46) 3.049 ? . 57602
H(483) C(48) 3.176 ? . 57602
H(483) H(6) 3.558 ? . 66602
H(483) H(45) 2.596 ? . 57602
H(483) H(46) 2.965 ? . 57602
H(483) H(481) 2.520 ? . 57602
H(483) H(483) 3.032 ? . 57602
H(501) O(1) 2.935 ? . 66702
H(501) C(20) 3.335 ? . 66702
H(501) C(21) 3.037 ? . 66702
H(501) C(22) 3.460 ? . 66702
H(501) C(23) 3.592 ? . 66702
H(501) H(4) 3.503 ? . 56501
H(501) H(20) 3.204 ? . 66702
H(501) H(21) 2.641 ? . 66702
H(501) H(233) 2.909 ? . 66702
H(501) H(35) 3.529 ? . .
H(501) H(031) 3.240 ? . 46501
H(501) H(032) 3.095 ? . 46501
H(502) C(35) 3.394 ? . .
H(502) C(36) 3.295 ? . .
H(502) C(41) 3.155 ? . .
H(502) C(42) 3.428 ? . .
H(502) C(43) 3.137 ? . .
H(502) H(20) 3.335 ? . 66702
H(502) H(21) 3.514 ? . 66702
H(502) H(35) 2.516 ? . .
H(502) H(41) 3.130 ? . .
H(502) H(43) 2.978 ? . .
H(503) O(1) 3.538 ? . 66702
H(503) O(3) 3.222 ? . 46501
H(503) C(33) 3.271 ? . 56702
H(503) H(14) 3.493 ? . 66702
H(503) H(21) 3.277 ? . 66702
H(503) H(32) 3.306 ? . 56702
H(503) H(33) 2.647 ? . 56702
H(503) H(35) 3.173 ? . .
H(503) H(43) 3.303 ? . .
H(503) H(031) 3.153 ? . 46501
H(503) H(032) 2.652 ? . 46501
H(031) O(1) 1.841 ? . 75702
H(031) O(3) 3.560 ? . 75702
H(031) O(4) 3.102 ? . 64501
H(031) C(22) 2.626 ? . 75702
H(031) C(23) 2.910 ? . 75702
H(031) C(50) 3.489 ? . 64501
H(031) H(14) 3.044 ? . 75702
H(031) H(231) 2.927 ? . 75702
H(031) H(233) 2.682 ? . 75702
H(031) H(32) 3.383 ? . 65702
H(031) H(501) 3.240 ? . 64501
H(031) H(503) 3.153 ? . 64501
H(031) H(031) 2.899 ? . 75702
H(032) O(1) 3.081 ? . 75702
H(032) O(4) 1.781 ? . 64501
H(032) C(23) 3.457 ? . 75702
H(032) C(49) 2.627 ? . 64501
H(032) C(50) 2.961 ? . 64501
H(032) H(231) 3.473 ? . 75702
H(032) H(233) 2.849 ? . 75702
H(032) H(32) 3.269 ? . 65702
H(032) H(501) 3.095 ? . 64501
H(032) H(503) 2.652 ? . 64501
O(1) H(031) 1.841(2) ? 75702 .
O(4) H(032) 1.781(2) ? 64501 .

loop_
_geom_torsion_atom_site_label_1
_geom_torsion_atom_site_label_2
_geom_torsion_atom_site_label_3
_geom_torsion_atom_site_label_4
_geom_torsion
_geom_torsion_publ_flag
_geom_torsion_site_symmetry_1
_geom_torsion_site_symmetry_2
_geom_torsion_site_symmetry_3
_geom_torsion_site_symmetry_4
O(1) Ni(1) O(2) C(22) 0.58(12) ? . . . .
O(2) Ni(1) O(1) C(22) -0.57(12) ? . . . .
O(3) Ni(1) O(1) C(22) -93.33(13) ? . . . .
O(1) Ni(1) N(1) C(1) -23.6(2) ? . . . .
O(1) Ni(1) N(1) C(8) -140.98(16) ? . . . .
O(1) Ni(1) N(1) C(15) 96.4(2) ? . . . .
N(1) Ni(1) O(1) C(22) -18.5(2) ? . . . .
O(1) Ni(1) N(2) C(10) -178.62(17) ? . . . .
O(1) Ni(1) N(2) C(14) -4.96(16) ? . . . .
N(2) Ni(1) O(1) C(22) 177.16(12) ? . . . .
O(1) Ni(1) N(3) C(17) -125.44(12) ? . . . .
O(1) Ni(1) N(3) C(21) 45.71(13) ? . . . .
N(3) Ni(1) O(1) C(22) 84.92(13) ? . . . .
O(3) Ni(1) O(2) C(22) 81.09(13) ? . . . .
O(2) Ni(1) N(1) C(1) -39.51(12) ? . . . .
O(2) Ni(1) N(1) C(8) -156.94(12) ? . . . .
O(2) Ni(1) N(1) C(15) 80.40(12) ? . . . .
N(1) Ni(1) O(2) C(22) 174.37(13) ? . . . .
O(2) Ni(1) N(2) C(10) -171.13(19) ? . . . .
O(2) Ni(1) N(2) C(14) 2.5(3) ? . . . .
N(2) Ni(1) O(2) C(22) -7.7(2) ? . . . .
O(2) Ni(1) N(3) C(17) -63.86(12) ? . . . .
O(2) Ni(1) N(3) C(21) 107.28(13) ? . . . .
N(3) Ni(1) O(2) C(22) -91.16(13) ? . . . .
O(3) Ni(1) N(1) C(1) 49.03(12) ? . . . .
O(3) Ni(1) N(1) C(8) -68.40(12) ? . . . .
O(3) Ni(1) N(1) C(15) 168.93(12) ? . . . .
O(3) Ni(1) N(2) C(10) 100.55(18) ? . . . .
O(3) Ni(1) N(2) C(14) -85.80(15) ? . . . .
O(3) Ni(1) N(3) C(17) -115.4(4) ? . . . .
O(3) Ni(1) N(3) C(21) 55.8(4) ? . . . .
N(1) Ni(1) N(2) C(10) 6.80(18) ? . . . .
N(1) Ni(1) N(2) C(14) -179.55(15) ? . . . .
N(2) Ni(1) N(1) C(1) 141.06(12) ? . . . .
N(2) Ni(1) N(1) C(8) 23.63(13) ? . . . .
N(2) Ni(1) N(1) C(15) -99.04(12) ? . . . .
N(1) Ni(1) N(3) C(17) 34.80(12) ? . . . .
N(1) Ni(1) N(3) C(21) -154.05(12) ? . . . .
N(3) Ni(1) N(1) C(1) -126.05(12) ? . . . .
N(3) Ni(1) N(1) C(8) 116.52(13) ? . . . .
N(3) Ni(1) N(1) C(15) -6.15(12) ? . . . .
N(2) Ni(1) N(3) C(17) 131.61(13) ? . . . .
N(2) Ni(1) N(3) C(21) -57.25(13) ? . . . .
N(3) Ni(1) N(2) C(10) -88.57(18) ? . . . .
N(3) Ni(1) N(2) C(14) 85.08(16) ? . . . .
Ni(1) O(1) C(22) O(2) 1.0(2) ? . . . .
Ni(1) O(1) C(22) C(23) -179.56(19) ? . . . .
Ni(1) O(2) C(22) O(1) -1.0(2) ? . . . .
Ni(1) O(2) C(22) C(23) 179.52(19) ? . . . .
Ni(1) N(1) C(1) C(2) -174.85(14) ? . . . .
Ni(1) N(1) C(8) C(9) -60.04(18) ? . . . .
Ni(1) N(1) C(15) C(16) -42.4(2) ? . . . .
C(1) N(1) C(8) C(9) -175.76(18) ? . . . .
C(8) N(1) C(1) C(2) -56.5(2) ? . . . .
C(1) N(1) C(15) C(16) 75.4(2) ? . . . .
C(15) N(1) C(1) C(2) 63.4(2) ? . . . .
C(8) N(1) C(15) C(16) -165.3(2) ? . . . .
C(15) N(1) C(8) C(9) 64.3(2) ? . . . .
Ni(1) N(2) C(10) C(9) -4.2(2) ? . . . .
Ni(1) N(2) C(10) C(11) 173.59(16) ? . . . .
Ni(1) N(2) C(14) C(13) -172.29(18) ? . . . .
C(10) N(2) C(14) C(13) 1.9(3) ? . . . .
C(14) N(2) C(10) C(9) -177.73(19) ? . . . .
C(14) N(2) C(10) C(11) 0.0(2) ? . . . .
Ni(1) N(3) C(17) C(16) -9.93(19) ? . . . .
Ni(1) N(3) C(17) C(18) 170.81(12) ? . . . .
Ni(1) N(3) C(21) C(20) -170.27(13) ? . . . .
C(17) N(3) C(21) C(20) 1.2(2) ? . . . .
C(21) N(3) C(17) C(16) 178.77(14) ? . . . .
C(21) N(3) C(17) C(18) -0.5(2) ? . . . .
N(1) C(1) C(2) C(3) -87.2(2) ? . . . .
N(1) C(1) C(2) C(7) 96.5(2) ? . . . .
C(1) C(2) C(3) C(4) -176.30(18) ? . . . .
C(1) C(2) C(7) C(6) 176.88(19) ? . . . .
C(3) C(2) C(7) C(6) 0.4(3) ? . . . .
C(7) C(2) C(3) C(4) 0.1(2) ? . . . .
C(2) C(3) C(4) C(5) -0.3(3) ? . . . .
C(3) C(4) C(5) C(6) 0.1(2) ? . . . .
C(4) C(5) C(6) C(7) 0.4(3) ? . . . .
C(5) C(6) C(7) C(2) -0.7(3) ? . . . .
N(1) C(8) C(9) C(10) 70.4(2) ? . . . .
C(8) C(9) C(10) N(2) -31.6(3) ? . . . .
C(8) C(9) C(10) C(11) 150.5(2) ? . . . .
N(2) C(10) C(11) C(12) -1.6(3) ? . . . .
C(9) C(10) C(11) C(12) 176.2(2) ? . . . .
C(10) C(11) C(12) C(13) 1.3(3) ? . . . .
C(11) C(12) C(13) C(14) 0.6(3) ? . . . .
C(12) C(13) C(14) N(2) -2.3(3) ? . . . .
N(1) C(15) C(16) C(17) 82.9(2) ? . . . .
C(15) C(16) C(17) N(3) -50.5(2) ? . . . .
C(15) C(16) C(17) C(18) 128.80(17) ? . . . .
N(3) C(17) C(18) C(19) -0.3(2) ? . . . .
C(16) C(17) C(18) C(19) -179.49(16) ? . . . .
C(17) C(18) C(19) C(20) 0.4(2) ? . . . .
C(18) C(19) C(20) C(21) 0.2(2) ? . . . .
C(19) C(20) C(21) N(3) -1.0(2) ? . . . .
C(25) C(24) C(29) C(28) -2.2(2) ? . . . .
C(29) C(24) C(25) C(26) 3.3(2) ? . . . .
C(25) C(24) B(1) C(30) 63.0(2) ? . . . .
C(25) C(24) B(1) C(36) -176.51(14) ? . . . .
C(25) C(24) B(1) C(42) -56.7(2) ? . . . .
B(1) C(24) C(25) C(26) -178.08(15) ? . . . .
C(29) C(24) B(1) C(30) -118.5(2) ? . . . .
C(29) C(24) B(1) C(36) 2.0(2) ? . . . .
C(29) C(24) B(1) C(42) 121.77(19) ? . . . .
B(1) C(24) C(29) C(28) 179.23(15) ? . . . .
C(24) C(25) C(26) C(27) -1.4(2) ? . . . .
C(25) C(26) C(27) C(28) -1.7(2) ? . . . .
C(26) C(27) C(28) C(29) 2.8(2) ? . . . .
C(27) C(28) C(29) C(24) -0.8(2) ? . . . .
C(31) C(30) C(35) C(34) -3.2(3) ? . . . .
C(35) C(30) C(31) C(32) 3.1(3) ? . . . .
C(31) C(30) B(1) C(24) -16.0(2) ? . . . .
C(31) C(30) B(1) C(36) -135.5(2) ? . . . .
C(31) C(30) B(1) C(42) 102.5(2) ? . . . .
B(1) C(30) C(31) C(32) -171.94(19) ? . . . .
C(35) C(30) B(1) C(24) 169.2(2) ? . . . .
C(35) C(30) B(1) C(36) 49.8(2) ? . . . .
C(35) C(30) B(1) C(42) -72.2(2) ? . . . .
B(1) C(30) C(35) C(34) 172.1(2) ? . . . .
C(30) C(31) C(32) C(33) -0.8(3) ? . . . .
C(31) C(32) C(33) C(34) -1.7(3) ? . . . .
C(32) C(33) C(34) C(35) 1.6(3) ? . . . .
C(33) C(34) C(35) C(30) 0.9(3) ? . . . .
C(37) C(36) C(41) C(40) -0.4(3) ? . . . .
C(41) C(36) C(37) C(38) -0.4(3) ? . . . .
C(37) C(36) B(1) C(24) -80.9(2) ? . . . .
C(37) C(36) B(1) C(30) 41.3(2) ? . . . .
C(37) C(36) B(1) C(42) 162.0(2) ? . . . .
B(1) C(36) C(37) C(38) 172.6(2) ? . . . .
C(41) C(36) B(1) C(24) 91.4(2) ? . . . .
C(41) C(36) B(1) C(30) -146.3(2) ? . . . .
C(41) C(36) B(1) C(42) -25.7(3) ? . . . .
B(1) C(36) C(41) C(40) -173.1(2) ? . . . .
C(36) C(37) C(38) C(39) 1.2(4) ? . . . .
C(37) C(38) C(39) C(40) -1.2(4) ? . . . .
C(38) C(39) C(40) C(41) 0.5(4) ? . . . .
C(39) C(40) C(41) C(36) 0.4(4) ? . . . .
C(43) C(42) C(47) C(46) 0.7(4) ? . . . .
C(47) C(42) C(43) C(44) -0.1(3) ? . . . .
C(43) C(42) B(1) C(24) 141.5(2) ? . . . .
C(43) C(42) B(1) C(30) 19.8(3) ? . . . .
C(43) C(42) B(1) C(36) -101.0(2) ? . . . .
B(1) C(42) C(43) C(44) 180.0(2) ? . . . .
C(47) C(42) B(1) C(24) -38.4(3) ? . . . .
C(47) C(42) B(1) C(30) -160.1(2) ? . . . .
C(47) C(42) B(1) C(36) 79.0(3) ? . . . .
B(1) C(42) C(47) C(46) -179.4(2) ? . . . .
C(42) C(43) C(44) C(45) -0.1(3) ? . . . .
C(43) C(44) C(45) C(46) -0.3(4) ? . . . .
C(44) C(45) C(46) C(47) 0.8(5) ? . . . .
C(45) C(46) C(47) C(42) -1.1(5) ? . . . .
